data_4021139
loop_
_publ_author_name
'Ramaiah Kumareswaran'
'Seunghoon Shin'
'Isabelle Gallou'
'T. V. RajanBabu'

_publ_section_title
;
 Silylstannylation of Allenes and Silylstannylation-Cyclization
 of Allenynes. Synthesis of Highly Functionalized
 Allylstannanes and Carbocyclic and Heterocyclic Compounds
;
_journal_name_full 'Journal of Organic Chemistry'
_journal_page_first 7157
_journal_page_last 7170
_journal_paper_doi 10.1021/jo049010z
_journal_volume 69
_journal_year 2004
_chemical_formula_moiety 'C20 H35 N O Si'
_chemical_formula_sum 'C20 H35 N O Si'
_chemical_formula_weight 333.58
_space_group_IT_number 14
_symmetry_cell_setting monoclinic
_symmetry_space_group_name_Hall '-P 2yn'
_symmetry_space_group_name_H-M 'P 1 21/n 1'
_cell_angle_alpha 90.00
_cell_angle_beta 97.622(7)
_cell_angle_gamma 90.00
_cell_formula_units_Z 4
_cell_length_a 7.127(1)
_cell_length_b 13.154(2)
_cell_length_c 22.324(5)
_cell_measurement_temperature 200(2)
_cell_volume 2074.4(6)
_diffrn_ambient_temperature 200(2)
_exptl_crystal_density_diffrn 1.068
_refine_ls_R_factor_obs 0.0582
_refine_ls_wR_factor_obs 0.1427
_cod_original_sg_symbol_H-M 'P 21/n'
_cod_database_code 4021139

loop_
_symmetry_equiv_pos_as_xyz
'x, y, z'
'-x+1/2, y+1/2, -z+1/2'
'-x, -y, -z'
'x-1/2, -y-1/2, z-1/2'

loop_
_atom_site_aniso_label
_atom_site_aniso_U_11
_atom_site_aniso_U_22
_atom_site_aniso_U_33
_atom_site_aniso_U_23
_atom_site_aniso_U_13
_atom_site_aniso_U_12
Si 0.0403(4) 0.0447(4) 0.0497(4) -0.0030(3) 0.0083(3) 0.0044(3)
O 0.0533(13) 0.075(2) 0.096(2) -0.0241(13) 0.0200(11) 0.0030(11)
N 0.0394(12) 0.0627(15) 0.0476(13) -0.0100(11) 0.0088(10) -0.0048(11)
C1 0.0407(14) 0.062(2) 0.051(2) -0.0023(14) 0.0052(12) -0.0057(13)
C2 0.060(2) 0.084(2) 0.069(2) -0.022(2) 0.004(2) -0.016(2)
C3 0.071(2) 0.066(2) 0.072(2) -0.016(2) 0.019(2) -0.018(2)
C4 0.056(2) 0.056(2) 0.055(2) -0.0058(14) 0.0137(14) -0.0076(14)
C5 0.0360(13) 0.056(2) 0.0442(14) -0.0049(13) 0.0091(11) -0.0045(12)
C6 0.0392(13) 0.0372(14) 0.0439(14) 0.0009(11) 0.0100(11) -0.0013(11)
C7 0.0401(14) 0.053(2) 0.050(2) 0.0042(13) 0.0159(12) -0.0032(12)
C8 0.0400(15) 0.068(2) 0.064(2) -0.0033(15) 0.0133(13) -0.0115(14)
C9 0.0417(13) 0.0385(14) 0.0455(14) -0.0017(11) 0.0153(11) 0.0012(11)
C10 0.062(2) 0.044(2) 0.056(2) -0.0009(13) 0.0139(14) -0.0009(13)
C11 0.062(2) 0.060(2) 0.071(2) 0.000(2) 0.017(2) 0.020(2)
C12 0.055(2) 0.084(2) 0.072(2) -0.008(2) -0.004(2) -0.004(2)
C13 0.053(2) 0.056(2) 0.054(2) 0.0114(14) 0.0131(13) 0.0076(14)
C14 0.100(3) 0.125(3) 0.082(3) 0.047(2) 0.031(2) 0.044(3)
C15 0.079(2) 0.086(2) 0.077(2) 0.006(2) 0.040(2) 0.021(2)
C16 0.096(3) 0.091(3) 0.085(3) 0.008(2) 0.033(2) -0.038(2)
C17 0.044(2) 0.074(2) 0.072(2) -0.001(2) 0.0174(14) 0.0051(15)
C18 0.062(2) 0.072(2) 0.053(2) 0.010(2) 0.0099(14) -0.023(2)
C19 0.088(3) 0.147(4) 0.050(2) 0.023(2) 0.009(2) -0.041(3)
C20A 0.085(5) 0.098(5) 0.068(4) 0.010(4) 0.046(4) -0.008(4)
C20B 0.112(7) 0.078(5) 0.055(4) 0.004(4) 0.016(4) -0.041(5)

loop_
_atom_site_label
_atom_site_type_symbol
_atom_site_fract_x
_atom_site_fract_y
_atom_site_fract_z
_atom_site_U_iso_or_equiv
_atom_site_thermal_displace_type
_atom_site_occupancy
_atom_site_calc_flag
_atom_site_refinement_flags
_atom_site_disorder_group
Si Si 0.14037(10) 0.21650(6) 0.33684(3) 0.0447(2) Uani 1 d . .
O O 0.1328(3) 0.0653(2) 0.09726(11) 0.0740(7) Uani 1 d . .
N N -0.1209(3) 0.1546(2) 0.12261(10) 0.0497(6) Uani 1 d . .
C1 C -0.3265(4) 0.1598(2) 0.10896(12) 0.0516(7) Uani 1 d . .
H1 H -0.3631(4) 0.2202(2) 0.08282(12) 0.062 Uiso 1 calc R .
C2 C -0.3757(4) 0.0618(3) 0.0727(2) 0.0713(9) Uani 1 d . .
H2A H -0.4261(4) 0.0097(3) 0.0983(2) 0.086 Uiso 1 calc R .
H2B H -0.4717(4) 0.0755(3) 0.0374(2) 0.086 Uiso 1 calc R .
C3 C -0.1921(4) 0.0261(3) 0.05248(15) 0.0689(9) Uani 1 d . .
H3A H -0.1779(4) -0.0484(3) 0.05729(15) 0.083 Uiso 1 calc R .
H3B H -0.1879(4) 0.0439(3) 0.00957(15) 0.083 Uiso 1 calc R .
C4 C -0.0383(4) 0.0811(2) 0.09296(13) 0.0551(7) Uani 1 d . .
C5 C -0.0197(3) 0.2307(2) 0.16200(11) 0.0452(6) Uani 1 d . .
H5 H 0.1155(3) 0.2088(2) 0.17087(11) 0.054 Uiso 1 calc R .
C6 C -0.1060(3) 0.2299(2) 0.22242(11) 0.0397(6) Uani 1 d . .
H6 H -0.0936(3) 0.1578(2) 0.23657(11) 0.048 Uiso 1 calc R .
C7 C -0.3186(4) 0.2478(2) 0.20923(12) 0.0470(6) Uani 1 d . .
C8 C -0.4142(4) 0.1683(2) 0.16724(13) 0.0568(8) Uani 1 d . .
H8A H -0.5501(4) 0.1855(2) 0.15739(13) 0.068 Uiso 1 calc R .
H8B H -0.4054(4) 0.1017(2) 0.18802(13) 0.068 Uiso 1 calc R .
C9 C 0.0084(3) 0.2910(2) 0.27256(11) 0.0410(6) Uani 1 d . .
C10 C 0.0184(4) 0.3921(2) 0.27283(13) 0.0534(7) Uani 1 d . .
H10A H -0.0481(4) 0.4301(2) 0.24054(13) 0.064 Uiso 1 calc R .
H10B H 0.0920(4) 0.4263(2) 0.30531(13) 0.064 Uiso 1 calc R .
C11 C 0.2566(4) 0.1045(2) 0.30554(15) 0.0640(8) Uani 1 d . .
H11A H 0.1596(5) 0.0604(9) 0.2839(8) 0.096 Uiso 1 calc R .
H11B H 0.3284(25) 0.0664(9) 0.3387(2) 0.096 Uiso 1 calc R .
H11C H 0.3426(23) 0.1281(2) 0.2777(7) 0.096 Uiso 1 calc R .
C12 C 0.3259(4) 0.2973(3) 0.3794(2) 0.0714(9) Uani 1 d . .
H12A H 0.2670(6) 0.3574(9) 0.3950(9) 0.107 Uiso 1 calc R .
H12B H 0.4167(19) 0.3187(15) 0.3526(3) 0.107 Uiso 1 calc R .
H12C H 0.3921(22) 0.2584(6) 0.4133(6) 0.107 Uiso 1 calc R .
C13 C -0.0325(4) 0.1723(2) 0.38928(13) 0.0540(7) Uani 1 d . .
C14 C 0.0744(6) 0.1137(4) 0.4431(2) 0.1007(14) Uani 1 d . .
H14A H 0.1725(30) 0.1575(9) 0.4645(9) 0.151 Uiso 1 calc R .
H14B H 0.1334(38) 0.0530(13) 0.4283(2) 0.151 Uiso 1 calc R .
H14C H -0.0147(10) 0.0934(22) 0.4708(8) 0.151 Uiso 1 calc R .
C15 C -0.1262(5) 0.2651(3) 0.4140(2) 0.0780(10) Uani 1 d . .
H15A H -0.0287(6) 0.3093(10) 0.4353(10) 0.117 Uiso 1 calc R .
H15B H -0.2127(27) 0.2428(3) 0.4420(9) 0.117 Uiso 1 calc R .
H15C H -0.1973(29) 0.3026(11) 0.3804(2) 0.117 Uiso 1 calc R .
C16 C -0.1858(6) 0.1046(3) 0.3572(2) 0.0889(12) Uani 1 d . .
H16A H -0.1280(6) 0.0441(10) 0.3417(11) 0.133 Uiso 1 calc R .
H16B H -0.2564(26) 0.1419(7) 0.3235(8) 0.133 Uiso 1 calc R .
H16C H -0.2724(23) 0.0840(18) 0.3856(4) 0.133 Uiso 1 calc R .
C17 C -0.4135(4) 0.3217(3) 0.23199(14) 0.0628(8) Uani 1 d . .
H17A H -0.5470(4) 0.3259(3) 0.22197(14) 0.075 Uiso 1 calc R .
H17B H -0.3481(4) 0.3704(3) 0.25835(14) 0.075 Uiso 1 calc R .
C18 C -0.0241(4) 0.3337(2) 0.13084(13) 0.0620(8) Uani 1 d . .
H18A H -0.1550(4) 0.3603(2) 0.12694(13) 0.074 Uiso 1 calc R .
H18B H 0.0575(4) 0.3812(2) 0.15702(13) 0.074 Uiso 1 calc R .
C19 C 0.0404(6) 0.3331(4) 0.06872(15) 0.0950(14) Uani 1 d . .
H19A H -0.0214(6) 0.2757(4) 0.04515(15) 0.114 Uiso 0.534(8) calc PR 1
H19B H -0.0025(6) 0.3968(4) 0.04749(15) 0.114 Uiso 0.534(8) calc PR 1
H19C H 0.1667(6) 0.3005(4) 0.07355(15) 0.114 Uiso 0.466(8) calc PR 2
H19D H -0.0462(6) 0.2867(4) 0.04340(15) 0.114 Uiso 0.466(8) calc PR 2
C20A C 0.2335(10) 0.3247(6) 0.0700(3) 0.080(2) Uani 0.534(8) d P 1
H20A H 0.2703(12) 0.2530(7) 0.0742(22) 0.121 Uiso 0.534(8) calc PR 1
H20B H 0.2974(10) 0.3633(30) 0.1043(13) 0.121 Uiso 0.534(8) calc PR 1
H20C H 0.2703(13) 0.3518(34) 0.0323(10) 0.121 Uiso 0.534(8) calc PR 1
C20B C 0.0545(13) 0.4158(6) 0.0364(3) 0.081(3) Uani 0.466(8) d P 2
H20D H -0.0694(21) 0.4490(23) 0.0286(21) 0.122 Uiso 0.466(8) calc PR 2
H20E H 0.0975(74) 0.3975(8) -0.0021(11) 0.122 Uiso 0.466(8) calc PR 2
H20F H 0.1458(59) 0.4624(19) 0.0586(11) 0.122 Uiso 0.466(8) calc PR 2

loop_
_geom_bond_atom_site_label_1
_geom_bond_atom_site_label_2
_geom_bond_distance
_geom_bond_site_symmetry_2
_geom_bond_publ_flag
Si C12 1.857(3) . ?
Si C11 1.870(3) . ?
Si C9 1.883(3) . ?
Si C13 1.900(3) . ?
O C4 1.229(3) . ?
N C4 1.350(4) . ?
N C1 1.458(3) . ?
N C5 1.459(3) . ?
C1 C8 1.520(4) . ?
C1 C2 1.537(4) . ?
C1 H1 1.00 . ?
C2 C3 1.515(4) . ?
C2 H2A 0.99 . ?
C2 H2B 0.99 . ?
C3 C4 1.509(4) . ?
C3 H3A 0.99 . ?
C3 H3B 0.99 . ?
C5 C18 1.521(4) . ?
C5 C6 1.555(3) . ?
C5 H5 1.00 . ?
C6 C7 1.523(3) . ?
C6 C9 1.523(3) . ?
C6 H6 1.00 . ?
C7 C17 1.323(4) . ?
C7 C8 1.506(4) . ?
C8 H8A 0.99 . ?
C8 H8B 0.99 . ?
C9 C10 1.332(4) . ?
C10 H10A 0.95 . ?
C10 H10B 0.95 . ?
C11 H11A 0.98 . ?
C11 H11B 0.98 . ?
C11 H11C 0.98 . ?
C12 H12A 0.98 . ?
C12 H12B 0.98 . ?
C12 H12C 0.98 . ?
C13 C16 1.514(5) . ?
C13 C15 1.529(4) . ?
C13 C14 1.542(4) . ?
C14 H14A 0.98 . ?
C14 H14B 0.98 . ?
C14 H14C 0.98 . ?
C15 H15A 0.98 . ?
C15 H15B 0.98 . ?
C15 H15C 0.98 . ?
C16 H16A 0.98 . ?
C16 H16B 0.98 . ?
C16 H16C 0.98 . ?
C17 H17A 0.95 . ?
C17 H17B 0.95 . ?
C18 C19 1.517(4) . ?
C18 H18A 0.99 . ?
C18 H18B 0.99 . ?
C19 C20B 1.316(8) . ?
C19 C20A 1.378(7) . ?
C19 H19A 0.99 . ?
C19 H19B 0.99 . ?
C19 H19C 0.99 . ?
C19 H19D 0.99 . ?
C20A H20A 0.98 . ?
C20A H20B 0.98 . ?
C20A H20C 0.98 . ?
C20B H20D 0.98 . ?
C20B H20E 0.98 . ?
C20B H20F 0.98 . ?
